data_7227232
loop_
_publ_author_name
'Sato, M.'
'Takeda, T.'
'Hoshino, N.'
'Akutagawa, T.'

_publ_section_title
;
 Electronic and crystal structures of 1,2,3-triazole-fused p-benzoquinone
 derivatives
;
_journal_issue 6
_journal_name_full CrystEngComm
_journal_page_first 910
_journal_paper_doi 10.1039/C6CE02167K
_journal_volume 19
_journal_year 2017
_chemical_formula_moiety 'C14 H24 N4 O2'
_chemical_formula_sum 'C14 H24 N4 O2'
_chemical_formula_weight 280.37
_space_group_crystal_system orthorhombic
_space_group_IT_number 61
_space_group_name_Hall '-P 2ac 2ab'
_space_group_name_H-M_alt 'P b c a'
_symmetry_space_group_name_Hall '-P 2ac 2ab'
_symmetry_space_group_name_H-M 'P b c a'
_atom_sites_solution_hydrogens geom
_atom_sites_solution_primary direct
_atom_sites_solution_secondary difmap
_audit_update_record
;
2016-09-24 deposited with the CCDC.
2016-12-05 downloaded from the CCDC.
;
_cell_angle_alpha 90.0000
_cell_angle_beta 90.0000
_cell_angle_gamma 90.0000
_cell_formula_units_Z 4
_cell_length_a 10.76606(19)
_cell_length_b 8.25767(15)
_cell_length_c 17.3938(3)
_cell_measurement_reflns_used 6668
_cell_measurement_temperature 293
_cell_measurement_theta_max 67.98
_cell_measurement_theta_min 4.11
_cell_volume 1546.35(5)
_computing_cell_refinement 'RAPID AUTO'
_computing_data_collection 'RAPID AUTO (Rigaku, ????)'
_computing_data_reduction 'RAPID AUTO'
_computing_molecular_graphics 'CrystalStructure 4.1'
_computing_publication_material 'CrystalStructure 4.1 (Rigaku, 2014)'
_computing_structure_refinement 'SHELXL97 (Sheldrick, 2008)'
_computing_structure_solution 'Il Milione (Burla, et al., 2007)'
_diffrn_ambient_temperature 293
_diffrn_detector_area_resol_mean 10.000
_diffrn_measured_fraction_theta_full 1.000
_diffrn_measured_fraction_theta_max 1.000
_diffrn_measurement_device_type 'Rigaku R-AXIS RAPID'
_diffrn_measurement_method \w
_diffrn_radiation_type 'Cu K\a'
_diffrn_radiation_wavelength 1.54187
_diffrn_reflns_av_R_equivalents 0.0420
_diffrn_reflns_Laue_measured_fraction_full 0.000
_diffrn_reflns_Laue_measured_fraction_max 0.000
_diffrn_reflns_limit_h_max 12
_diffrn_reflns_limit_h_min -12
_diffrn_reflns_limit_k_max 9
_diffrn_reflns_limit_k_min -9
_diffrn_reflns_limit_l_max 20
_diffrn_reflns_limit_l_min -20
_diffrn_reflns_number 15981
_diffrn_reflns_point_group_measured_fraction_full 0.000
_diffrn_reflns_point_group_measured_fraction_max 0.000
_diffrn_reflns_theta_full 68.130
_diffrn_reflns_theta_max 68.130
_diffrn_reflns_theta_min 5.086
_diffrn_standards_number 0
_exptl_absorpt_coefficient_mu 0.667
_exptl_absorpt_correction_T_max 0.935
_exptl_absorpt_correction_T_min 0.754
_exptl_absorpt_correction_type multi-scan
_exptl_absorpt_process_details 'ABSCOR (Rigaku, 1995)'
_exptl_crystal_colour black
_exptl_crystal_density_diffrn 1.204
_exptl_crystal_density_method 'not measured'
_exptl_crystal_description heagonalplate
_exptl_crystal_F_000 608.00
_exptl_crystal_size_max 0.300
_exptl_crystal_size_mid 0.300
_exptl_crystal_size_min 0.100
_refine_diff_density_max 0.19
_refine_diff_density_min -0.28
_refine_ls_extinction_method none
_refine_ls_goodness_of_fit_ref 1.104
_refine_ls_hydrogen_treatment constr
_refine_ls_number_parameters 91
_refine_ls_number_reflns 1410
_refine_ls_number_restraints 0
_refine_ls_R_factor_all 0.0498
_refine_ls_R_factor_gt 0.0484
_refine_ls_shift/su_max 0.000
_refine_ls_structure_factor_coef Fsqd
_refine_ls_weighting_details 'w = 1/[\s^2^(Fo^2^)+(0.0686P)^2^+0.5901P] where P=(Fo^2^+2Fc^2^)/3'
_refine_ls_weighting_scheme calc
_refine_ls_wR_factor_gt 0.1185
_refine_ls_wR_factor_ref 0.1198
_reflns_number_gt 1337
_reflns_number_total 1410
_reflns_threshold_expression F^2^>2.0\s(F^2^)
_cod_data_source_file c6ce02167k2.cif
_cod_data_source_block DMABQ1
_cod_depositor_comments 'Adding full bibliography for 7227231--7227238.cif.'
_cod_database_code 7227232

loop_
_symmetry_equiv_pos_site_id
_space_group_symop_operation_xyz
1 +X,+Y,+Z
2 1/2-X,1/2+Y,+Z
3 +X,1/2-Y,1/2+Z
4 1/2-X,-Y,1/2+Z
5 -X,-Y,-Z
6 1/2+X,1/2-Y,-Z
7 -X,1/2+Y,1/2-Z
8 1/2+X,+Y,1/2-Z

loop_
_atom_site_label
_atom_site_type_symbol
_atom_site_fract_x
_atom_site_fract_y
_atom_site_fract_z
_atom_site_U_iso_or_equiv
_atom_site_adp_type
_atom_site_occupancy
_atom_site_site_symmetry_multiplicity
_atom_site_calc_flag
_atom_site_refinement_flags
O1 O 0.41472(9) 0.20681(12) 0.10303(5) 0.0265(3) Uani 1 8 d .
N1 N 0.46853(10) -0.10083(14) 0.15759(6) 0.0202(3) Uani 1 8 d .
N2 N 0.41358(11) 0.30765(14) -0.04562(6) 0.0238(3) Uani 1 8 d .
C1 C 0.47929(11) -0.05823(16) 0.07885(7) 0.0177(3) Uani 1 8 d .
C2 C 0.44454(12) 0.10502(16) 0.05483(7) 0.0185(3) Uani 1 8 d .
C3 C 0.45783(11) 0.15733(16) -0.02847(7) 0.0183(3) Uani 1 8 d .
C4 C 0.57275(14) -0.0509(2) 0.20507(8) 0.0321(4) Uani 1 8 d .
C5 C 0.34786(13) -0.07872(18) 0.19395(7) 0.0263(3) Uani 1 8 d .
C6 C 0.46679(16) 0.41091(17) -0.10517(9) 0.0317(4) Uani 1 8 d .
C7 C 0.29377(14) 0.36395(19) -0.01700(9) 0.0322(4) Uani 1 8 d .
H4A H 0.56781 -0.10378 0.25413 0.0385 Uiso 1 8 calc R
H4B H 0.57021 0.06431 0.21227 0.0385 Uiso 1 8 calc R
H4C H 0.6491 -0.08025 0.18019 0.0385 Uiso 1 8 calc R
H5A H 0.33663 0.03345 0.20667 0.0315 Uiso 1 8 calc R
H5B H 0.34383 -0.14272 0.23996 0.0315 Uiso 1 8 calc R
H5C H 0.28357 -0.11233 0.15919 0.0315 Uiso 1 8 calc R
H6A H 0.45878 0.52236 -0.09026 0.0381 Uiso 1 8 calc R
H6B H 0.42355 0.39343 -0.15272 0.0381 Uiso 1 8 calc R
H6C H 0.55305 0.38491 -0.11171 0.0381 Uiso 1 8 calc R
H7A H 0.24093 0.39055 -0.05962 0.0386 Uiso 1 8 calc R
H7B H 0.30581 0.4583 0.01438 0.0386 Uiso 1 8 calc R
H7C H 0.25573 0.28005 0.01309 0.0386 Uiso 1 8 calc R

loop_
_atom_site_aniso_label
_atom_site_aniso_U_11
_atom_site_aniso_U_22
_atom_site_aniso_U_33
_atom_site_aniso_U_12
_atom_site_aniso_U_13
_atom_site_aniso_U_23
O1 0.0369(6) 0.0223(5) 0.0204(5) 0.0041(4) 0.0048(4) -0.0022(4)
N1 0.0203(6) 0.0258(6) 0.0146(6) 0.0002(4) 0.0011(4) 0.0011(4)
N2 0.0295(7) 0.0210(6) 0.0210(6) 0.0055(5) 0.0035(5) 0.0028(4)
C1 0.0164(6) 0.0206(7) 0.0160(6) -0.0018(5) 0.0000(5) 0.0006(5)
C2 0.0168(6) 0.0206(7) 0.0181(7) -0.0012(5) 0.0012(5) -0.0016(5)
C3 0.0172(6) 0.0185(7) 0.0192(7) -0.0015(5) -0.0014(5) 0.0005(5)
C4 0.0267(8) 0.0500(10) 0.0196(7) -0.0017(7) -0.0030(6) 0.0020(6)
C5 0.0251(7) 0.0348(8) 0.0189(7) -0.0007(6) 0.0043(5) 0.0018(5)
C6 0.0478(10) 0.0206(8) 0.0269(8) 0.0015(6) 0.0030(6) 0.0055(6)
C7 0.0331(8) 0.0313(8) 0.0322(8) 0.0143(6) 0.0009(6) 0.0019(6)

loop_
_atom_type_symbol
_atom_type_description
_atom_type_scat_dispersion_real
_atom_type_scat_dispersion_imag
_atom_type_scat_source
C C 0.0181 0.0091
;
International Tables for Crystallography
(Vol. C, Tables 4.2.6.8 and 6.1.1.4)
;
H H 0.0000 0.0000
;
International Tables for Crystallography
(Vol. C, Table 6.1.1.4)
;
O O 0.0492 0.0322
;
International Tables for Crystallography
(Vol. C, Tables 4.2.6.8 and 6.1.1.4)
;
N N 0.0311 0.0180
;
International Tables for Crystallography
(Vol. C, Tables 4.2.6.8 and 6.1.1.4)
;

loop_
_geom_angle_atom_site_label_1
_geom_angle_atom_site_label_2
_geom_angle_atom_site_label_3
_geom_angle
_geom_angle_publ_flag
_geom_angle_site_symmetry_1
_geom_angle_site_symmetry_3
C1 N1 C4 114.54(11) yes . .
C1 N1 C5 117.45(10) yes . .
C4 N1 C5 113.98(10) yes . .
C3 N2 C6 123.41(11) yes . .
C3 N2 C7 121.65(11) yes . .
C6 N2 C7 113.78(12) yes . .
N1 C1 C2 118.96(11) yes . .
N1 C1 C3 120.47(12) yes . 5_655
C2 C1 C3 119.51(11) yes . 5_655
O1 C2 C1 120.19(11) yes . .
O1 C2 C3 118.72(12) yes . .
C1 C2 C3 120.76(11) yes . .
N2 C3 C1 125.03(11) yes . 5_655
N2 C3 C2 115.79(11) yes . .
C1 C3 C2 118.98(11) yes 5_655 .
N1 C4 H4A 109.474 no . .
N1 C4 H4B 109.475 no . .
N1 C4 H4C 109.472 no . .
H4A C4 H4B 109.465 no . .
H4A C4 H4C 109.468 no . .
H4B C4 H4C 109.474 no . .
N1 C5 H5A 109.475 no . .
N1 C5 H5B 109.469 no . .
N1 C5 H5C 109.475 no . .
H5A C5 H5B 109.472 no . .
H5A C5 H5C 109.469 no . .
H5B C5 H5C 109.467 no . .
N2 C6 H6A 109.466 no . .
N2 C6 H6B 109.476 no . .
N2 C6 H6C 109.470 no . .
H6A C6 H6B 109.470 no . .
H6A C6 H6C 109.470 no . .
H6B C6 H6C 109.476 no . .
N2 C7 H7A 109.477 no . .
N2 C7 H7B 109.468 no . .
N2 C7 H7C 109.468 no . .
H7A C7 H7B 109.474 no . .
H7A C7 H7C 109.472 no . .
H7B C7 H7C 109.469 no . .

loop_
_geom_bond_atom_site_label_1
_geom_bond_atom_site_label_2
_geom_bond_distance
_geom_bond_publ_flag
_geom_bond_site_symmetry_2
O1 C2 1.2298(16) yes .
N1 C1 1.4188(16) yes .
N1 C4 1.4529(18) yes .
N1 C5 1.4564(17) yes .
N2 C3 1.3626(17) yes .
N2 C6 1.4588(19) yes .
N2 C7 1.4587(19) yes .
C1 C2 1.4601(19) yes .
C1 C3 1.3769(18) yes 5_655
C2 C3 1.5187(17) yes .
C4 H4A 0.960 no .
C4 H4B 0.960 no .
C4 H4C 0.960 no .
C5 H5A 0.960 no .
C5 H5B 0.960 no .
C5 H5C 0.960 no .
C6 H6A 0.960 no .
C6 H6B 0.960 no .
C6 H6C 0.960 no .
C7 H7A 0.960 no .
C7 H7B 0.960 no .
C7 H7C 0.960 no .

loop_
_geom_contact_atom_site_label_1
_geom_contact_atom_site_label_2
_geom_contact_distance
_geom_contact_publ_flag
_geom_contact_site_symmetry_2
O1 N1 2.7730(15) no .
O1 N2 2.7164(14) no .
O1 C1 3.5799(15) no 5_655
O1 C3 3.5505(16) no 5_655
O1 C4 3.2517(19) no .
O1 C5 2.9289(17) no .
O1 C7 2.7818(18) no .
N1 N2 2.8846(16) no 5_655
N1 C6 2.8058(18) no 5_655
N2 C4 3.4941(19) no 5_655
C1 C1 2.9407(17) no 5_655
C1 C6 3.0047(19) no 5_655
C2 C2 2.8412(18) no 5_655
C2 C4 3.2237(19) no .
C2 C5 3.0399(18) no .
C2 C7 2.961(2) no .
C3 C3 2.9252(18) no 5_655
C3 C4 3.2119(19) no 5_655
C4 C6 3.470(2) no 5_655
O1 C6 3.4050(18) no 5_665
C1 C7 3.4402(19) no 2_545
C2 C7 3.479(2) no 2_545
C4 C5 3.451(2) no 8_555
C5 C4 3.451(2) no 8_455
C6 O1 3.4050(18) no 5_665
C7 C1 3.4402(19) no 2_555
C7 C2 3.479(2) no 2_555
O1 H4B 2.7924 no .
O1 H5A 2.4507 no .
O1 H5C 3.1453 no .
O1 H7B 2.8399 no .
O1 H7C 2.3965 no .
N1 H6B 2.6824 no 5_655
N1 H6C 2.4887 no 5_655
N2 H4C 3.0758 no 5_655
C1 H4A 3.2163 no .
C1 H4B 2.7143 no .
C1 H4C 2.5461 no .
C1 H5A 2.8062 no .
C1 H5B 3.2352 no .
C1 H5C 2.5676 no .
C1 H6B 3.2260 no 5_655
C1 H6C 2.7794 no 5_655
C2 H4B 3.0729 no .
C2 H4C 3.4562 no .
C2 H5A 2.9452 no .
C2 H5C 3.0854 no .
C2 H7B 3.3521 no .
C2 H7C 2.5977 no .
C3 H4C 2.9487 no 5_655
C3 H6A 3.2002 no .
C3 H6B 2.9339 no .
C3 H6C 2.5844 no .
C3 H7A 3.0750 no .
C3 H7B 3.0677 no .
C3 H7C 2.5067 no .
C4 H5A 2.6359 no .
C4 H5B 2.6490 no .
C4 H5C 3.2538 no .
C4 H6B 2.9717 no 5_655
C4 H6C 3.4754 no 5_655
C5 H4A 2.5973 no .
C5 H4B 2.6883 no .
C5 H4C 3.2520 no .
C5 H6C 3.0947 no 5_655
C6 H4C 3.2734 no 5_655
C6 H7A 2.5630 no .
C6 H7B 2.7351 no .
C6 H7C 3.2499 no .
C7 H6A 2.5477 no .
C7 H6B 2.7540 no .
C7 H6C 3.2459 no .
H4A H5A 2.8566 no .
H4A H5B 2.4452 no .
H4A H5C 3.4780 no .
H4A H6B 2.9734 no 5_655
H4B H5A 2.5295 no .
H4B H5B 3.0157 no .
H4B H5C 3.5360 no .
H4C H5A 3.5229 no .
H4C H5B 3.4855 no .
H4C H6B 2.7438 no 5_655
H4C H6C 3.5333 no 5_655
H4C H7A 3.5165 no 5_655
H5B H6B 3.5862 no 5_655
H5B H6C 3.1951 no 5_655
H5C H6C 2.9736 no 5_655
H6A H7A 2.6400 no .
H6A H7B 2.5109 no .
H6A H7C 3.4661 no .
H6B H7A 2.5472 no .
H6B H7B 3.2158 no .
H6B H7C 3.5297 no .
H6C H7A 3.4806 no .
H6C H7B 3.5018 no .
O1 H4A 2.9419 no 7_655
O1 H5C 2.7825 no 2_555
O1 H6A 2.6279 no 5_665
O1 H6C 3.3926 no 5_665
O1 H7B 3.4965 no 2_545
N1 H4B 3.5978 no 7_645
N2 H6A 3.0732 no 5_665
C1 H7A 3.4060 no 2_545
C1 H7A 3.1565 no 6_555
C1 H7B 3.2707 no 2_545
C1 H7C 3.0812 no 2_545
C2 H6A 3.3062 no 5_665
C2 H7A 3.3297 no 2_545
C2 H7A 3.1923 no 6_555
C2 H7B 3.0377 no 2_545
C2 H7C 3.5181 no 2_545
C3 H6A 3.4738 no 5_665
C3 H7A 3.1186 no 2_545
C3 H7A 3.4342 no 6_555
C3 H7B 3.3635 no 2_545
C3 H7C 3.2596 no 6_555
C4 H5A 3.3035 no 8_555
C4 H5B 3.1633 no 8_555
C4 H5C 3.3141 no 8_555
C4 H6B 3.2233 no 3_555
C4 H6C 3.4756 no 3_555
C4 H7A 3.3812 no 6_555
C5 H4A 3.1542 no 8_455
C5 H4B 3.4825 no 7_645
C5 H4C 3.0613 no 8_455
C5 H6B 3.1809 no 3_555
C5 H7B 3.5477 no 2_545
C5 H7C 3.5356 no 2_545
C6 H4A 3.1159 no 3_554
C6 H4B 3.3712 no 3_554
C6 H5A 3.5897 no 3_554
C6 H5B 3.5599 no 3_554
C6 H6A 3.5356 no 5_665
C6 H7B 3.1071 no 5_665
C7 H5C 3.1817 no 2_555
C7 H6A 3.3852 no 5_665
C7 H6C 3.4688 no 5_665
C7 H7B 3.5592 no 2_545
C7 H7C 3.5163 no 2_555
H4A O1 2.9419 no 7_645
H4A C5 3.1542 no 8_555
H4A C6 3.1159 no 3_555
H4A H4B 3.1720 no 7_645
H4A H5A 3.2399 no 7_645
H4A H5A 3.1820 no 8_555
H4A H5B 2.9908 no 8_555
H4A H5C 2.7702 no 8_555
H4A H6A 3.0259 no 3_555
H4A H6B 2.8380 no 3_555
H4A H6C 2.9559 no 3_555
H4B N1 3.5978 no 7_655
H4B C5 3.4825 no 7_655
H4B C6 3.3712 no 3_555
H4B H4A 3.1720 no 7_655
H4B H5A 3.2062 no 8_555
H4B H5B 2.7202 no 7_655
H4B H5B 3.5058 no 8_555
H4B H5C 3.5218 no 8_555
H4B H6B 2.8512 no 3_555
H4B H6C 3.0958 no 3_555
H4B H7A 3.2507 no 6_555
H4C C5 3.0613 no 8_555
H4C H5A 2.9716 no 8_555
H4C H5B 2.5672 no 8_555
H4C H5C 3.1577 no 8_555
H4C H6B 3.3673 no 6_555
H4C H7A 2.7981 no 6_555
H5A C4 3.3035 no 8_455
H5A C6 3.5897 no 3_555
H5A H4A 3.2399 no 7_655
H5A H4A 3.1820 no 8_455
H5A H4B 3.2062 no 8_455
H5A H4C 2.9716 no 8_455
H5A H5B 3.3557 no 2_555
H5A H5C 3.3034 no 2_555
H5A H6B 2.6874 no 3_555
H5A H6C 3.5361 no 6_455
H5B C4 3.1633 no 8_455
H5B C6 3.5599 no 3_555
H5B H4A 2.9908 no 8_455
H5B H4B 2.7202 no 7_645
H5B H4B 3.5058 no 8_455
H5B H4C 2.5672 no 8_455
H5B H5A 3.3557 no 2_545
H5B H6A 3.3526 no 3_555
H5B H6B 2.9084 no 3_555
H5C O1 2.7825 no 2_545
H5C C4 3.3141 no 8_455
H5C C7 3.1817 no 2_545
H5C H4A 2.7702 no 8_455
H5C H4B 3.5218 no 8_455
H5C H4C 3.1577 no 8_455
H5C H5A 3.3034 no 2_545
H5C H6C 3.2199 no 6_455
H5C H7B 2.7587 no 2_545
H5C H7C 2.7252 no 2_545
H6A O1 2.6279 no 5_665
H6A N2 3.0732 no 5_665
H6A C2 3.3062 no 5_665
H6A C3 3.4738 no 5_665
H6A C6 3.5356 no 5_665
H6A C7 3.3852 no 5_665
H6A H4A 3.0259 no 3_554
H6A H5B 3.3527 no 3_554
H6A H6A 3.2838 no 5_665
H6A H6C 3.5978 no 5_665
H6A H7B 2.8620 no 5_665
H6B C4 3.2233 no 3_554
H6B C5 3.1809 no 3_554
H6B H4A 2.8380 no 3_554
H6B H4B 2.8512 no 3_554
H6B H4C 3.3673 no 6_455
H6B H5A 2.6874 no 3_554
H6B H5B 2.9084 no 3_554
H6C O1 3.3926 no 5_665
H6C C4 3.4756 no 3_554
H6C C7 3.4688 no 5_665
H6C H4A 2.9559 no 3_554
H6C H4B 3.0958 no 3_554
H6C H5A 3.5361 no 6_555
H6C H5C 3.2199 no 6_555
H6C H6A 3.5978 no 5_665
H6C H7B 2.6175 no 5_665
H6C H7C 3.0918 no 6_555
H7A C1 3.4060 no 2_555
H7A C1 3.1565 no 6_455
H7A C2 3.3297 no 2_555
H7A C2 3.1923 no 6_455
H7A C3 3.1186 no 2_555
H7A C3 3.4342 no 6_455
H7A C4 3.3812 no 6_455
H7A H4B 3.2507 no 6_455
H7A H4C 2.7981 no 6_455
H7A H7C 3.4563 no 2_555
H7B O1 3.4965 no 2_555
H7B C1 3.2707 no 2_555
H7B C2 3.0377 no 2_555
H7B C3 3.3635 no 2_555
H7B C5 3.5477 no 2_555
H7B C6 3.1071 no 5_665
H7B C7 3.5592 no 2_555
H7B H5C 2.7587 no 2_555
H7B H6A 2.8620 no 5_665
H7B H6C 2.6175 no 5_665
H7B H7C 2.7384 no 2_555
H7C C1 3.0812 no 2_555
H7C C2 3.5181 no 2_555
H7C C3 3.2596 no 6_455
H7C C5 3.5356 no 2_555
H7C C7 3.5163 no 2_545
H7C H5C 2.7252 no 2_555
H7C H6C 3.0918 no 6_455
H7C H7A 3.4563 no 2_545
H7C H7B 2.7384 no 2_545

loop_
_geom_torsion_atom_site_label_1
_geom_torsion_atom_site_label_2
_geom_torsion_atom_site_label_3
_geom_torsion_atom_site_label_4
_geom_torsion
_geom_torsion_publ_flag
_geom_torsion_site_symmetry_1
_geom_torsion_site_symmetry_3
_geom_torsion_site_symmetry_4
C4 N1 C1 C2 -82.60(14) no . . .
C4 N1 C1 C3 85.62(14) no . . 5_655
C5 N1 C1 C2 55.19(15) no . . .
C5 N1 C1 C3 -136.60(11) no . . 5_655
C6 N2 C3 C1 -26.15(19) no . . 5_655
C6 N2 C3 C2 148.54(11) no . . .
C7 N2 C3 C1 140.80(12) no . . 5_655
C7 N2 C3 C2 -44.51(16) no . . .
N1 C1 C2 O1 4.97(17) no . . .
N1 C1 C2 C3 178.34(9) no . . .
N1 C1 C3 N2 7.49(18) no . 5_655 5_655
N1 C1 C3 C2 -177.98(9) no . 5_655 5_655
C2 C1 C3 N2 175.64(10) no . 5_655 5_655
C2 C1 C3 C2 -9.83(17) no . 5_655 5_655
C3 C1 C2 O1 -163.36(11) no 5_655 . .
C3 C1 C2 C3 10.01(17) no 5_655 . .
O1 C2 C3 N2 -11.52(16) no . . .
O1 C2 C3 C1 163.50(11) no . . 5_655
C1 C2 C3 N2 175.01(10) no . . .
C1 C2 C3 C1 -9.96(17) no . . 5_655
